data_7034841
loop_
_publ_author_name
'Liu, Guang-Ning'
'Shi, Jian-Ru'
'Han, Xiao-Jiang'
'Zhang, Xiao'
'Li, Ke'
'Li, Jie'
'Zhang, Tao'
'Liu, Qi-Sheng'
'Zhang, Zhen-Wei'
'Li, Cuncheng'

_publ_section_title
;
 A comparison study of aliphatic and aromatic structure directing agents
 influencing the crystal and electronic structures, and properties of
 iodoplumbate hybrids: water induced structure conversion and visible
 light photocatalytic properties.
;
_journal_issue 28
_journal_name_full 'Dalton transactions (Cambridge, England : 2003)'
_journal_page_first 12561
_journal_page_last 12575
_journal_paper_doi 10.1039/c5dt00687b
_journal_volume 44
_journal_year 2015
_chemical_formula_moiety 'C8 H26 I5 N5 Pb'
_chemical_formula_sum 'C8 H26 I5 N5 Pb'
_chemical_formula_weight 1034.03
_chemical_melting_point ?
_chemical_properties_physical Moisture-sensitive
_space_group_IT_number 14
_symmetry_cell_setting monoclinic
_symmetry_space_group_name_Hall '-P 2yn'
_symmetry_space_group_name_H-M 'P 1 21/n 1'
_atom_sites_solution_hydrogens geom
_atom_sites_solution_primary direct
_atom_sites_solution_secondary difmap
_audit_creation_method SHELXL-97
_audit_update_record
;
2015-02-07 deposited with the CCDC.
2015-04-27 downloaded from the CCDC.
;
_cell_angle_alpha 90.00
_cell_angle_beta 92.382(4)
_cell_angle_gamma 90.00
_cell_formula_units_Z 4
_cell_length_a 15.4571(5)
_cell_length_b 8.8221(4)
_cell_length_c 16.7663(9)
_cell_measurement_reflns_used 4625
_cell_measurement_temperature 293(2)
_cell_measurement_theta_max 28.6280
_cell_measurement_theta_min 3.3560
_cell_volume 2284.35(18)
_computing_cell_refinement
;                                                        
CrysAlisPro, Agilent Technologies,                       
Version 1.171.35.21 (release 20-01-2012 CrysAlis171 .NET)
;
_computing_data_collection
;                                                        
CrysAlisPro, Agilent Technologies,                       
Version 1.171.35.21 (release 20-01-2012 CrysAlis171 .NET)
;
_computing_data_reduction
;                                                        
CrysAlisPro, Agilent Technologies,                       
Version 1.171.35.21 (release 20-01-2012 CrysAlis171 .NET)
;
_computing_structure_refinement 'SHELXL-97 (Sheldrick, 1997)'
_computing_structure_solution 'SHELXS-97 (Sheldrick, 1990)'
_diffrn_ambient_temperature 293(2)
_diffrn_detector_area_resol_mean 16.0355
_diffrn_measured_fraction_theta_full 0.994
_diffrn_measured_fraction_theta_max 0.994
_diffrn_measurement_device_type 'Xcalibur, Eos, Gemini'
_diffrn_measurement_method '\w scans'
_diffrn_radiation_monochromator graphite
_diffrn_radiation_source 'fine-focus sealed tube'
_diffrn_radiation_type MoK\a
_diffrn_radiation_wavelength 0.71073
_diffrn_reflns_av_R_equivalents 0.0291
_diffrn_reflns_av_unetI/netI 0.0360
_diffrn_reflns_limit_h_max 18
_diffrn_reflns_limit_h_min -18
_diffrn_reflns_limit_k_max 10
_diffrn_reflns_limit_k_min -10
_diffrn_reflns_limit_l_max 19
_diffrn_reflns_limit_l_min -20
_diffrn_reflns_number 11239
_diffrn_reflns_theta_full 25.50
_diffrn_reflns_theta_max 25.50
_diffrn_reflns_theta_min 3.35
_exptl_absorpt_coefficient_mu 14.141
_exptl_absorpt_correction_T_max 1.00000
_exptl_absorpt_correction_T_min 0.28620
_exptl_absorpt_correction_type multi-scan
_exptl_absorpt_process_details
;                                                         
CrysAlisPro, Agilent Technologies,                        
Version 1.171.36.20 (release 27-06-2012 CrysAlis171 .NET) 
(compiled Jul 11 2012,15:38:31)                           
Empirical absorption correction using spherical harmonics,
 implemented in SCALE3 ABSPACK scaling algorithm.         
;
_exptl_crystal_colour 'light yellow'
_exptl_crystal_density_diffrn 3.007
_exptl_crystal_density_meas ?
_exptl_crystal_density_method 'not measured'
_exptl_crystal_description prismatic
_exptl_crystal_F_000 1824
_exptl_crystal_size_max 0.25
_exptl_crystal_size_mid 0.09
_exptl_crystal_size_min 0.08
_refine_diff_density_max 0.930
_refine_diff_density_min -0.880
_refine_diff_density_rms 0.176
_refine_ls_extinction_method none
_refine_ls_goodness_of_fit_ref 1.020
_refine_ls_hydrogen_treatment constr
_refine_ls_matrix_type full
_refine_ls_number_parameters 172
_refine_ls_number_reflns 4232
_refine_ls_number_restraints 0
_refine_ls_restrained_S_all 1.020
_refine_ls_R_factor_all 0.0319
_refine_ls_R_factor_gt 0.0241
_refine_ls_shift/su_max 0.002
_refine_ls_shift/su_mean 0.000
_refine_ls_structure_factor_coef Fsqd
_refine_ls_weighting_details 'calc w=1/[\s^2^(Fo^2^)+(0.0178P)^2^+0.0000P] where P=(Fo^2^+2Fc^2^)/3'
_refine_ls_weighting_scheme calc
_refine_ls_wR_factor_gt 0.0472
_refine_ls_wR_factor_ref 0.0499
_reflns_number_gt 3656
_reflns_number_total 4232
_reflns_threshold_expression >2sigma(I)
_cod_data_source_file c5dt00687b2.cif
_cod_data_source_block compound_3
_cod_depositor_comments
;
The following automatic conversions were performed:

'_chemical_melting_point' value 'not measured' was changed to '?' -
the value is undefined or not given.

'_exptl_crystal_density_meas' value 'not measured' was changed to '?'
- the value is perceived as not measured.

Automatic conversion script
Id: cif_fix_values 3271 2015-04-21 07:52:19Z andrius 

 Adding full bibliography for 7034839--7034844.cif.
;
_cod_original_sg_symbol_H-M P21/n
_cod_database_code 7034841

loop_
_symmetry_equiv_pos_as_xyz
'x, y, z'
'-x+1/2, y+1/2, -z+1/2'
'-x, -y, -z'
'x-1/2, -y-1/2, z-1/2'

loop_
_atom_site_label
_atom_site_type_symbol
_atom_site_fract_x
_atom_site_fract_y
_atom_site_fract_z
_atom_site_U_iso_or_equiv
_atom_site_adp_type
_atom_site_occupancy
_atom_site_symmetry_multiplicity
_atom_site_calc_flag
_atom_site_refinement_flags
Pb1 Pb 0.407032(8) 0.244754(13) 0.761395(8) 0.01470(3) Uani 1 1 d .
I1 I 0.232312(13) 0.46359(2) 0.756301(15) 0.01858(6) Uani 1 1 d .
I2 I 0.554292(14) 0.00819(2) 0.759023(15) 0.02232(6) Uani 1 1 d .
I3 I 0.403894(14) 0.30719(3) 0.570035(15) 0.02137(6) Uani 1 1 d .
I4 I 0.527717(14) 0.53087(2) 0.785708(15) 0.01802(6) Uani 1 1 d .
I5 I 0.384800(15) 0.18787(2) 0.949937(15) 0.02187(6) Uani 1 1 d .
N1 N 0.6200(2) 0.3066(3) 0.36991(19) 0.0279(9) Uani 1 1 d .
H12A H 0.5864 0.3303 0.3273 0.042 Uiso 1 1 calc R
H12B H 0.6715 0.2762 0.3543 0.042 Uiso 1 1 calc R
H12C H 0.6265 0.3876 0.4012 0.042 Uiso 1 1 calc R
N2 N 0.64440(18) 0.2713(3) 0.54075(19) 0.0186(8) Uani 1 1 d .
H2C H 0.6151 0.3537 0.5348 0.022 Uiso 1 1 calc R
N3 N 0.73993(18) 0.5228(3) 0.60461(18) 0.0193(8) Uani 1 1 d .
H11A H 0.7940 0.5118 0.5875 0.023 Uiso 1 1 calc R
H11B H 0.7034 0.5251 0.5614 0.023 Uiso 1 1 calc R
N4 N 0.85347(18) 0.7620(3) 0.56987(18) 0.0183(8) Uani 1 1 d .
H4C H 0.8830 0.6830 0.5838 0.022 Uiso 1 1 calc R
N5 N 0.9069(2) 0.7015(3) 0.4040(2) 0.0319(9) Uani 1 1 d .
H11C H 0.8915 0.6779 0.3538 0.048 Uiso 1 1 calc R
H11D H 0.8956 0.6237 0.4357 0.048 Uiso 1 1 calc R
H11E H 0.9633 0.7220 0.4075 0.048 Uiso 1 1 calc R
C1 C 0.5789(2) 0.1821(4) 0.4149(2) 0.0280(10) Uani 1 1 d .
H1A H 0.5709 0.0941 0.3807 0.034 Uiso 1 1 calc R
H1B H 0.5224 0.2145 0.4315 0.034 Uiso 1 1 calc R
C2 C 0.6348(2) 0.1413(4) 0.4867(2) 0.0251(10) Uani 1 1 d .
H2A H 0.6090 0.0572 0.5144 0.030 Uiso 1 1 calc R
H2B H 0.6913 0.1095 0.4700 0.030 Uiso 1 1 calc R
C3 C 0.7089(2) 0.2470(3) 0.6058(2) 0.0196(9) Uani 1 1 d .
H3A H 0.7640 0.2202 0.5841 0.024 Uiso 1 1 calc R
H3B H 0.6908 0.1643 0.6393 0.024 Uiso 1 1 calc R
C4 C 0.7186(2) 0.3894(4) 0.6545(2) 0.0204(9) Uani 1 1 d .
H4A H 0.6651 0.4089 0.6809 0.025 Uiso 1 1 calc R
H4B H 0.7641 0.3751 0.6954 0.025 Uiso 1 1 calc R
C5 C 0.7342(2) 0.6687(3) 0.6476(2) 0.0213(9) Uani 1 1 d .
H5A H 0.7670 0.6619 0.6981 0.026 Uiso 1 1 calc R
H5B H 0.6743 0.6889 0.6590 0.026 Uiso 1 1 calc R
C6 C 0.7689(2) 0.7973(4) 0.5992(2) 0.0200(9) Uani 1 1 d .
H6A H 0.7290 0.8180 0.5543 0.024 Uiso 1 1 calc R
H6B H 0.7730 0.8879 0.6319 0.024 Uiso 1 1 calc R
C7 C 0.8829(2) 0.8766(4) 0.5139(2) 0.0244(10) Uani 1 1 d .
H7A H 0.9454 0.8855 0.5193 0.029 Uiso 1 1 calc R
H7B H 0.8581 0.9740 0.5270 0.029 Uiso 1 1 calc R
C8 C 0.8572(2) 0.8368(4) 0.4290(2) 0.0292(11) Uani 1 1 d .
H8A H 0.7956 0.8154 0.4246 0.035 Uiso 1 1 calc R
H8B H 0.8690 0.9218 0.3944 0.035 Uiso 1 1 calc R

loop_
_atom_site_aniso_label
_atom_site_aniso_U_11
_atom_site_aniso_U_22
_atom_site_aniso_U_33
_atom_site_aniso_U_23
_atom_site_aniso_U_13
_atom_site_aniso_U_12
Pb1 0.01202(5) 0.01277(6) 0.01933(8) -0.00042(6) 0.00077(5) -0.00003(5)
I1 0.01476(10) 0.01550(10) 0.02552(14) 0.00116(10) 0.00118(10) 0.00313(9)
I2 0.01527(10) 0.01963(11) 0.03177(15) -0.00557(11) -0.00258(10) 0.00326(9)
I3 0.02055(11) 0.02356(11) 0.01998(14) -0.00416(11) 0.00068(10) 0.00096(10)
I4 0.01634(10) 0.01474(10) 0.02304(14) -0.00036(10) 0.00148(10) -0.00092(9)
I5 0.02581(11) 0.01833(11) 0.02177(14) -0.00259(10) 0.00454(11) 0.00002(10)
N1 0.0384(17) 0.0280(16) 0.0172(18) -0.0035(15) -0.0016(15) 0.0137(15)
N2 0.0215(14) 0.0107(13) 0.0233(18) -0.0045(13) -0.0049(13) 0.0056(12)
N3 0.0182(14) 0.0195(14) 0.0198(18) 0.0017(13) -0.0011(13) -0.0019(12)
N4 0.0202(14) 0.0105(13) 0.0242(19) 0.0072(13) 0.0020(14) 0.0050(12)
N5 0.0466(19) 0.0225(15) 0.027(2) 0.0008(15) 0.0084(17) -0.0105(15)
C1 0.0220(18) 0.043(2) 0.019(2) -0.0129(19) -0.0017(17) -0.0042(18)
C2 0.032(2) 0.0147(17) 0.029(2) -0.0020(17) 0.0005(18) -0.0074(15)
C3 0.0196(16) 0.0211(18) 0.018(2) -0.0015(16) 0.0036(16) -0.0013(15)
C4 0.0191(16) 0.0297(19) 0.013(2) 0.0045(17) 0.0011(16) -0.0079(15)
C5 0.0246(17) 0.0233(18) 0.016(2) -0.0023(17) 0.0042(16) 0.0040(15)
C6 0.0261(18) 0.0174(17) 0.016(2) -0.0055(16) -0.0088(16) 0.0057(15)
C7 0.0216(17) 0.0170(18) 0.034(2) -0.0001(17) -0.0018(18) -0.0014(15)
C8 0.0218(18) 0.030(2) 0.036(3) 0.0140(19) -0.0009(18) -0.0017(16)

loop_
_atom_type_symbol
_atom_type_description
_atom_type_scat_dispersion_real
_atom_type_scat_dispersion_imag
_atom_type_scat_source
C C 0.0033 0.0016 'International Tables Vol C Tables 4.2.6.8 and 6.1.1.4'
H H 0.0000 0.0000 'International Tables Vol C Tables 4.2.6.8 and 6.1.1.4'
N N 0.0061 0.0033 'International Tables Vol C Tables 4.2.6.8 and 6.1.1.4'
I I -0.4742 1.8119 'International Tables Vol C Tables 4.2.6.8 and 6.1.1.4'
Pb Pb -3.3944 10.1111 'International Tables Vol C Tables 4.2.6.8 and 6.1.1.4'

loop_
_geom_angle_atom_site_label_1
_geom_angle_atom_site_label_2
_geom_angle_atom_site_label_3
_geom_angle
_geom_angle_site_symmetry_1
_geom_angle_site_symmetry_3
I2 Pb1 I4 96.321(7) . .
I2 Pb1 I5 90.919(8) . .
I4 Pb1 I5 94.828(7) . .
I2 Pb1 I3 94.730(8) . .
I4 Pb1 I3 88.651(7) . .
I5 Pb1 I3 173.009(7) . .
I2 Pb1 I1 88.251(7) . 2_546
I4 Pb1 I1 174.914(7) . 2_546
I5 Pb1 I1 82.841(7) . 2_546
I3 Pb1 I1 93.200(7) . 2_546
I2 Pb1 I1 172.755(7) . .
I4 Pb1 I1 90.806(7) . .
I5 Pb1 I1 89.772(7) . .
I3 Pb1 I1 84.109(7) . .
I1 Pb1 I1 84.679(4) 2_546 .
Pb1 I1 Pb1 165.933(8) 2_556 .
C1 N1 H12A 109.5 . .
C1 N1 H12B 109.5 . .
H12A N1 H12B 109.5 . .
C1 N1 H12C 109.5 . .
H12A N1 H12C 109.5 . .
H12B N1 H12C 109.5 . .
C3 N2 C2 113.3(3) . .
C3 N2 H2C 123.4 . .
C2 N2 H2C 123.4 . .
C5 N3 C4 113.2(3) . .
C5 N3 H11A 108.9 . .
C4 N3 H11A 108.9 . .
C5 N3 H11B 108.9 . .
C4 N3 H11B 108.9 . .
H11A N3 H11B 107.7 . .
C6 N4 C7 112.2(3) . .
C6 N4 H4C 123.9 . .
C7 N4 H4C 123.9 . .
C8 N5 H11C 109.5 . .
C8 N5 H11D 109.5 . .
H11C N5 H11D 109.5 . .
C8 N5 H11E 109.5 . .
H11C N5 H11E 109.5 . .
H11D N5 H11E 109.5 . .
N1 C1 C2 109.9(3) . .
N1 C1 H1A 109.7 . .
C2 C1 H1A 109.7 . .
N1 C1 H1B 109.7 . .
C2 C1 H1B 109.7 . .
H1A C1 H1B 108.2 . .
N2 C2 C1 110.4(3) . .
N2 C2 H2A 109.6 . .
C1 C2 H2A 109.6 . .
N2 C2 H2B 109.6 . .
C1 C2 H2B 109.6 . .
H2A C2 H2B 108.1 . .
N2 C3 C4 109.4(3) . .
N2 C3 H3A 109.8 . .
C4 C3 H3A 109.8 . .
N2 C3 H3B 109.8 . .
C4 C3 H3B 109.8 . .
H3A C3 H3B 108.2 . .
N3 C4 C3 112.0(3) . .
N3 C4 H4A 109.2 . .
C3 C4 H4A 109.2 . .
N3 C4 H4B 109.2 . .
C3 C4 H4B 109.2 . .
H4A C4 H4B 107.9 . .
N3 C5 C6 111.2(3) . .
N3 C5 H5A 109.4 . .
C6 C5 H5A 109.4 . .
N3 C5 H5B 109.4 . .
C6 C5 H5B 109.4 . .
H5A C5 H5B 108.0 . .
N4 C6 C5 111.6(3) . .
N4 C6 H6A 109.3 . .
C5 C6 H6A 109.3 . .
N4 C6 H6B 109.3 . .
C5 C6 H6B 109.3 . .
H6A C6 H6B 108.0 . .
N4 C7 C8 111.7(3) . .
N4 C7 H7A 109.3 . .
C8 C7 H7A 109.3 . .
N4 C7 H7B 109.3 . .
C8 C7 H7B 109.3 . .
H7A C7 H7B 107.9 . .
N5 C8 C7 109.6(3) . .
N5 C8 H8A 109.8 . .
C7 C8 H8A 109.8 . .
N5 C8 H8B 109.8 . .
C7 C8 H8B 109.8 . .
H8A C8 H8B 108.2 . .

loop_
_geom_bond_atom_site_label_1
_geom_bond_atom_site_label_2
_geom_bond_distance
_geom_bond_site_symmetry_2
Pb1 I2 3.0896(3) .
Pb1 I4 3.1550(3) .
Pb1 I5 3.2331(3) .
Pb1 I3 3.2537(3) .
Pb1 I1 3.2904(3) 2_546
Pb1 I1 3.3180(2) .
I1 Pb1 3.2904(3) 2_556
N1 C1 1.489(5) .
N1 H12A 0.8900 .
N1 H12B 0.8900 .
N1 H12C 0.8900 .
N2 C3 1.462(5) .
N2 C2 1.466(4) .
N2 H2C 0.8600 .
N3 C5 1.480(4) .
N3 C4 1.489(4) .
N3 H11A 0.9000 .
N3 H11B 0.9000 .
N4 C6 1.449(4) .
N4 C7 1.464(4) .
N4 H4C 0.8600 .
N5 C8 1.490(5) .
N5 H11C 0.8900 .
N5 H11D 0.8900 .
N5 H11E 0.8900 .
C1 C2 1.496(5) .
C1 H1A 0.9700 .
C1 H1B 0.9700 .
C2 H2A 0.9700 .
C2 H2B 0.9700 .
C3 C4 1.502(5) .
C3 H3A 0.9700 .
C3 H3B 0.9700 .
C4 H4A 0.9700 .
C4 H4B 0.9700 .
C5 C6 1.507(5) .
C5 H5A 0.9700 .
C5 H5B 0.9700 .
C6 H6A 0.9700 .
C6 H6B 0.9700 .
C7 C8 1.502(5) .
C7 H7A 0.9700 .
C7 H7B 0.9700 .
C8 H8A 0.9700 .
C8 H8B 0.9700 .
